data_7211165
loop_
_publ_author_name
'Guo, Li-Rong'
'Tang, Xiao-Liang'
'Ju, Zheng-Hua'
'Zhang, Kai-Ming'
'Jiang, Hui-E'
'Liu, Wei-Sheng'

_publ_section_title
;
 Lanthanide metal--organic frameworks constructed by asymmetric
 2-nitrobiphenyl-4,4&#x2032;-dicarboxylate ligand: syntheses, structures,
 luminescence and magnetic investigations
;
_journal_issue 44
_journal_name_full CrystEngComm
_journal_page_first 9020
_journal_paper_doi 10.1039/c3ce41370e
_journal_volume 15
_journal_year 2013
_chemical_formula_sum 'C25.5 H23 Eu N3 O11.5'
_chemical_formula_weight 707.43
_chemical_name_systematic
; 
 ? 
;
_space_group_IT_number 2
_symmetry_cell_setting triclinic
_symmetry_space_group_name_Hall '-P 1'
_symmetry_space_group_name_H-M 'P -1'
_atom_sites_solution_hydrogens geom
_atom_sites_solution_primary direct
_atom_sites_solution_secondary difmap
_audit_creation_method SHELXL-97
_cell_angle_alpha 72.138(2)
_cell_angle_beta 80.833(2)
_cell_angle_gamma 81.905(2)
_cell_formula_units_Z 2
_cell_length_a 9.5632(3)
_cell_length_b 11.4212(4)
_cell_length_c 14.3028(5)
_cell_measurement_reflns_used 2629
_cell_measurement_temperature 293(2)
_cell_measurement_theta_max 23.42
_cell_measurement_theta_min 2.73
_cell_volume 1460.86(9)
_computing_cell_refinement 'Bruker SAINT'
_computing_data_collection 'Bruker APEX2'
_computing_data_reduction 'Bruker SAINT'
_computing_molecular_graphics 'Bruker SHELXTL'
_computing_publication_material 'Bruker SHELXTL'
_computing_structure_refinement 'SHELXL-97 (Sheldrick, 1997)'
_computing_structure_solution 'SHELXS-97 (Sheldrick, 1990)'
_diffrn_ambient_temperature 293(2)
_diffrn_measured_fraction_theta_full 0.973
_diffrn_measured_fraction_theta_max 0.973
_diffrn_measurement_device_type 'Bruker APEX-II CCD'
_diffrn_measurement_method '\f and \w scans'
_diffrn_radiation_monochromator graphite
_diffrn_radiation_source 'fine-focus sealed tube'
_diffrn_radiation_type MoK\a
_diffrn_radiation_wavelength 0.71073
_diffrn_reflns_av_R_equivalents 0.0267
_diffrn_reflns_av_sigmaI/netI 0.0572
_diffrn_reflns_limit_h_max 11
_diffrn_reflns_limit_h_min -10
_diffrn_reflns_limit_k_max 14
_diffrn_reflns_limit_k_min -14
_diffrn_reflns_limit_l_max 16
_diffrn_reflns_limit_l_min -17
_diffrn_reflns_number 8145
_diffrn_reflns_theta_full 26.00
_diffrn_reflns_theta_max 26.00
_diffrn_reflns_theta_min 1.51
_diffrn_standards_number 0
_exptl_absorpt_coefficient_mu 2.210
_exptl_absorpt_correction_T_max 0.5475
_exptl_absorpt_correction_T_min 0.4718
_exptl_absorpt_correction_type multi-scan
_exptl_absorpt_process_details SADABS
_exptl_crystal_colour colorless
_exptl_crystal_density_diffrn 1.608
_exptl_crystal_density_method 'not measured'
_exptl_crystal_description block
_exptl_crystal_F_000 704
_exptl_crystal_size_max 0.40
_exptl_crystal_size_mid 0.37
_exptl_crystal_size_min 0.31
_refine_diff_density_max 0.940
_refine_diff_density_min -0.830
_refine_diff_density_rms 0.153
_refine_ls_extinction_method none
_refine_ls_goodness_of_fit_ref 1.041
_refine_ls_hydrogen_treatment constr
_refine_ls_matrix_type full
_refine_ls_number_parameters 674
_refine_ls_number_reflns 5577
_refine_ls_number_restraints 41
_refine_ls_restrained_S_all 1.036
_refine_ls_R_factor_all 0.0687
_refine_ls_R_factor_gt 0.0539
_refine_ls_shift/su_max 0.000
_refine_ls_shift/su_mean 0.000
_refine_ls_structure_factor_coef Fsqd
_refine_ls_weighting_details 'calc w=1/[\s^2^(Fo^2^)+(0.1028P)^2^+0.0000P] where P=(Fo^2^+2Fc^2^)/3'
_refine_ls_weighting_scheme calc
_refine_ls_wR_factor_gt 0.1402
_refine_ls_wR_factor_ref 0.1540
_reflns_number_gt 4375
_reflns_number_total 5577
_reflns_threshold_expression >2sigma(I)
_cod_data_source_file c3ce41370e.txt
_cod_data_source_block Eu
_cod_depositor_comments
;
The following automatic conversions were performed:

'_symmetry_cell_setting' value 'Triclinic' changed to 'triclinic'
according to /home/saulius/struct/CIF-dictionaries/cif_core.dic
dictionary named 'cif_core.dic' version 2.4.2 from 2011-04-26.

Automatic conversion script
Id: cif_fix_values 1891 2012-01-12 08:04:46Z andrius 
;
_cod_original_sg_symbol_H-M P-1
_cod_original_formula_sum 'C25.50 H23 Eu N3 O11.50'
_cod_database_code 7211165

loop_
_symmetry_equiv_pos_as_xyz
'x, y, z'
'-x, -y, -z'

loop_
_atom_site_label
_atom_site_type_symbol
_atom_site_fract_x
_atom_site_fract_y
_atom_site_fract_z
_atom_site_U_iso_or_equiv
_atom_site_adp_type
_atom_site_occupancy
_atom_site_symmetry_multiplicity
_atom_site_calc_flag
_atom_site_refinement_flags
_atom_site_disorder_assembly
_atom_site_disorder_group
Eu1 Eu 0.7749(6) 0.4739(5) 1.0064(6) 0.0369(9) Uani 0.542(10) 1 d P . 1
O1W O 0.613(4) 0.671(3) 1.004(4) 0.061(9) Uani 0.542(10) 1 d P . 1
O1 O 1.084(2) 0.6474(14) 0.1071(14) 0.038(3) Uani 0.542(10) 1 d PU . 1
O2 O 0.8893(16) 0.5613(12) 0.0822(11) 0.040(3) Uani 0.542(10) 1 d PU . 1
C1 C 0.953(4) 0.604(2) 0.132(2) 0.039(2) Uani 0.542(10) 1 d PU . 1
C2 C 0.8829(12) 0.6259(11) 0.2293(6) 0.0461(16) Uani 0.542(10) 1 d PGU . 1
C3 C 0.9486(11) 0.6878(11) 0.2775(9) 0.047(3) Uani 0.542(10) 1 d PGU . 1
H3A H 1.0286 0.7282 0.2456 0.057 Uiso 0.542(10) 1 calc PR . 1
C4 C 0.8949(13) 0.6893(10) 0.3734(9) 0.050(3) Uani 0.542(10) 1 d PGDU . 1
H4A H 0.9388 0.7307 0.4056 0.060 Uiso 0.542(10) 1 calc PR . 1
C5 C 0.7754(11) 0.6289(8) 0.4210(6) 0.060(3) Uani 0.542(10) 1 d PGDU . 1
C6 C 0.7096(10) 0.5670(11) 0.3728(7) 0.060(3) Uani 0.542(10) 1 d PGDU . 1
H6A H 0.6297 0.5266 0.4047 0.072 Uiso 0.542(10) 1 calc PR . 1
C7 C 0.7634(13) 0.5655(12) 0.2770(8) 0.054(3) Uani 0.542(10) 1 d PGU . 1
H7A H 0.7194 0.5241 0.2447 0.065 Uiso 0.542(10) 1 calc PR . 1
O3 O 0.6066(16) 0.4773(12) 0.8946(13) 0.033(2) Uani 0.342(10) 1 d PDU . 1
O4 O 0.4012(16) 0.5914(13) 0.8536(12) 0.043(3) Uani 0.342(10) 1 d PDU . 1
C14 C 0.5248(16) 0.5442(10) 0.8352(15) 0.037(3) Uani 0.542(10) 1 d PDU . 1
C8 C 0.6986(10) 0.6156(7) 0.5279(6) 0.057(3) Uani 0.542(10) 1 d PGDU . 1
C9 C 0.7872(8) 0.5667(10) 0.6016(7) 0.038(3) Uani 0.542(10) 1 d PGDU . 1
H9A H 0.8838 0.5474 0.5848 0.046 Uiso 0.542(10) 1 calc PR . 1
C10 C 0.7315(10) 0.5468(9) 0.7005(6) 0.033(2) Uani 0.542(10) 1 d PGDU . 1
H10A H 0.7908 0.5141 0.7498 0.039 Uiso 0.542(10) 1 calc PR . 1
C11 C 0.5870(11) 0.5758(8) 0.7256(5) 0.039(3) Uani 0.542(10) 1 d PGDU . 1
C12 C 0.4984(8) 0.6246(10) 0.6519(7) 0.049(3) Uani 0.542(10) 1 d PGU . 1
H12A H 0.4018 0.6440 0.6687 0.059 Uiso 0.542(10) 1 calc PR . 1
C13 C 0.5542(10) 0.6445(10) 0.5530(6) 0.066(3) Uani 0.542(10) 1 d PGDU . 1
O5 O 0.506(2) 0.7997(19) 0.4032(13) 0.119(5) Uani 0.342(10) 1 d PDU . 1
O6 O 0.352(2) 0.6626(19) 0.4860(13) 0.123(5) Uani 0.342(10) 1 d PDU . 1
N1 N 0.464(2) 0.7097(16) 0.4739(12) 0.091(4) Uani 0.542(10) 1 d PDU . 1
Eu1' Eu 0.7738(7) 0.4701(7) 1.0014(7) 0.0428(16) Uani 0.458(10) 1 d P . 2
O1W' O 0.627(4) 0.664(4) 0.992(5) 0.075(13) Uani 0.358(10) 1 d P . 2
O1' O 1.081(3) 0.6133(16) 0.1071(18) 0.040(4) Uani 0.458(10) 1 d PU . 2
O2' O 0.874(2) 0.6043(15) 0.0832(13) 0.042(3) Uani 0.458(10) 1 d PU . 2
C1' C 0.954(5) 0.624(3) 0.135(3) 0.039(2) Uani 0.458(10) 1 d PU . 2
C2' C 0.8825(14) 0.6434(12) 0.2320(8) 0.0461(16) Uani 0.458(10) 1 d PGU . 2
C3' C 0.9684(11) 0.6597(15) 0.2959(11) 0.045(3) Uani 0.458(10) 1 d PGU . 2
H3'A H 1.0641 0.6702 0.2747 0.054 Uiso 0.458(10) 1 calc PR . 2
C4' C 0.9112(14) 0.6601(13) 0.3914(10) 0.053(3) Uani 0.458(10) 1 d PGDU . 2
H4'A H 0.9687 0.6710 0.4342 0.063 Uiso 0.458(10) 1 calc PR . 2
C5' C 0.7681(14) 0.6443(8) 0.4230(7) 0.058(3) Uani 0.458(10) 1 d PGDU . 2
C6' C 0.6822(11) 0.6281(12) 0.3591(9) 0.050(3) Uani 0.458(10) 1 d PGDU . 2
H6'A H 0.5864 0.6175 0.3803 0.060 Uiso 0.458(10) 1 calc PR . 2
C7' C 0.7394(13) 0.6276(13) 0.2636(8) 0.047(3) Uani 0.458(10) 1 d PGU . 2
H7'A H 0.6819 0.6167 0.2208 0.057 Uiso 0.458(10) 1 calc PR . 2
N1' N 0.502(3) 0.8011(19) 0.4860(15) 0.104(6) Uani 0.458(10) 1 d PDU . 2
O5' O 0.565(2) 0.880(2) 0.4277(15) 0.112(6) Uani 0.358(10) 1 d PDU . 2
O6' O 0.364(3) 0.792(2) 0.4942(15) 0.120(6) Uani 0.358(10) 1 d PDU . 2
O3' O 0.6087(19) 0.5151(14) 0.8975(16) 0.033(2) Uani 0.358(10) 1 d PDU . 2
O4' O 0.3933(16) 0.5508(13) 0.8471(12) 0.029(3) Uani 0.358(10) 1 d PDU . 2
C14' C 0.527(2) 0.5452(10) 0.8316(19) 0.047(5) Uani 0.458(10) 1 d PDU . 2
C8' C 0.6905(12) 0.6403(11) 0.5217(8) 0.063(4) Uani 0.458(10) 1 d PGDU . 2
C9' C 0.7669(13) 0.5479(14) 0.5877(11) 0.076(4) Uani 0.458(10) 1 d PGDU . 2
H9'A H 0.8490 0.5060 0.5644 0.091 Uiso 0.458(10) 1 calc PR . 2
C10' C 0.7207(18) 0.5180(12) 0.6886(10) 0.067(4) Uani 0.458(10) 1 d PGDU . 2
H10B H 0.7719 0.4562 0.7328 0.080 Uiso 0.458(10) 1 calc PR . 2
C11' C 0.5980(17) 0.5806(9) 0.7235(7) 0.051(4) Uani 0.458(10) 1 d PGDU . 2
C12' C 0.5216(13) 0.6730(10) 0.6575(8) 0.048(3) Uani 0.458(10) 1 d PGU . 2
H12B H 0.4395 0.7149 0.6808 0.057 Uiso 0.458(10) 1 calc PR . 2
C13' C 0.5678(13) 0.7029(10) 0.5566(8) 0.052(3) Uani 0.458(10) 1 d PGDU . 2
N2 N 1.2131(18) 0.1125(14) 1.4736(12) 0.083(3) Uani 0.25 1 d PDU A 1
O9 O 1.179(3) 0.131(3) 1.5565(14) 0.102(6) Uani 0.25 1 d PDU A 1
O10 O 1.3375(16) 0.090(3) 1.4321(19) 0.101(6) Uani 0.25 1 d PDU A 1
O7 O 0.9083(19) 0.3495(18) 1.1253(16) 0.042(3) Uani 0.366(10) 1 d PDU A 1
O8 O 1.140(2) 0.348(2) 1.128(2) 0.043(3) Uani 0.366(10) 1 d PDU . 1
C15 C 1.027(2) 0.2993(19) 1.1566(19) 0.045(3) Uani 0.366(10) 1 d PDU A 1
C16 C 1.0127(16) 0.2030(12) 1.2568(8) 0.057(2) Uani 0.366(10) 1 d PGDU A 1
C17 C 0.9145(12) 0.1159(12) 1.2841(9) 0.065(3) Uani 0.366(10) 1 d PGDU A 1
H17A H 0.8533 0.1149 1.2400 0.079 Uiso 0.366(10) 1 calc PR A 1
C18 C 0.9078(14) 0.0303(13) 1.3774(11) 0.070(3) Uani 0.366(10) 1 d PGDU A 1
H18A H 0.8400 -0.0299 1.3963 0.084 Uiso 0.366(10) 1 d PR A 1
C19 C 0.9992(17) 0.0318(13) 1.4434(9) 0.076(3) Uani 0.366(10) 1 d PGDU . 1
C20 C 1.0974(14) 0.1189(11) 1.4161(9) 0.071(3) Uani 0.366(10) 1 d PGDU A 1
C21 C 1.1041(15) 0.2045(11) 1.3227(9) 0.061(3) Uani 0.366(10) 1 d PGDU A 1
H21A H 1.1698 0.2628 1.3044 0.073 Uiso 0.366(10) 1 calc PR A 1
O7' O 0.9176(12) 0.3138(10) 1.1126(9) 0.047(3) Uani 0.634(10) 1 d PDU A 2
O8' O 1.1186(12) 0.3782(10) 1.1332(12) 0.044(3) Uani 0.634(10) 1 d PDU . 2
O10' O 1.3817(13) 0.062(3) 1.390(2) 0.111(6) Uani 0.25 1 d PDU A 2
O9' O 1.254(2) -0.077(2) 1.5103(19) 0.115(6) Uani 0.25 1 d PDU . 2
N2' N 1.2679(13) 0.0168(15) 1.4349(12) 0.096(4) Uani 0.25 1 d PDU A 2
C15' C 1.0134(13) 0.3205(13) 1.1640(10) 0.046(2) Uani 0.634(10) 1 d PDU A 2
C16' C 1.0163(9) 0.2262(8) 1.2661(5) 0.054(2) Uani 0.634(10) 1 d PGDU A 2
C17' C 0.8856(8) 0.1968(10) 1.3207(7) 0.076(3) Uani 0.634(10) 1 d PGU A 2
H17B H 0.8017 0.2362 1.2957 0.091 Uiso 0.634(10) 1 calc PR A 2
C18' C 0.8803(8) 0.1084(11) 1.4128(7) 0.083(3) Uani 0.634(10) 1 d PGU . 2
H18B H 0.7900 0.0881 1.4505 0.100 Uiso 0.634(10) 1 d PR A 2
C19' C 1.0056(10) 0.0495(9) 1.4502(6) 0.078(3) Uani 0.634(10) 1 d PGDU . 2
C20' C 1.1363(9) 0.0790(9) 1.3955(7) 0.077(3) Uani 0.634(10) 1 d PGDU A 2
C21' C 1.1416(8) 0.1673(9) 1.3034(6) 0.061(3) Uani 0.634(10) 1 d PGDU A 2
H21B H 1.2291 0.1870 1.2669 0.073 Uiso 0.634(10) 1 calc PR A 2
O11' O 0.687(4) 0.254(2) 1.030(3) 0.074(2) Uani 0.303(12) 1 d PDU B 2
C22' C 0.649(3) 0.169(2) 1.103(2) 0.094(3) Uani 0.303(12) 1 d PDU B 2
H22B H 0.5672 0.1846 1.1442 0.113 Uiso 0.303(12) 1 calc PR B 2
C24' C 0.671(5) -0.039(3) 1.215(2) 0.111(6) Uani 0.303(12) 1 d PDU B 2
H24D H 0.5780 -0.0126 1.2427 0.167 Uiso 0.303(12) 1 calc PR B 2
H24E H 0.7360 -0.0563 1.2632 0.167 Uiso 0.303(12) 1 calc PR B 2
H24F H 0.6660 -0.1130 1.1972 0.167 Uiso 0.303(12) 1 calc PR B 2
C23' C 0.847(4) 0.028(3) 1.068(3) 0.111(7) Uani 0.303(12) 1 d PDU B 2
H23D H 0.8796 0.1016 1.0204 0.167 Uiso 0.303(12) 1 calc PR B 2
H23E H 0.8282 -0.0274 1.0331 0.167 Uiso 0.303(12) 1 calc PR B 2
H23F H 0.9198 -0.0121 1.1095 0.167 Uiso 0.303(12) 1 calc PR B 2
N3' N 0.720(3) 0.058(2) 1.1266(19) 0.102(4) Uani 0.303(12) 1 d PDU B 2
O11 O 0.6783(17) 0.2729(10) 1.0409(10) 0.074(2) Uani 0.697(12) 1 d PDU B 1
C22 C 0.7420(15) 0.1713(10) 1.0698(10) 0.090(3) Uani 0.697(12) 1 d PDU B 1
H22A H 0.8296 0.1526 1.0360 0.108 Uiso 0.697(12) 1 calc PR B 1
C23 C 0.5577(18) 0.1044(16) 1.2053(13) 0.124(5) Uani 0.697(12) 1 d PDU B 1
H23A H 0.5108 0.1837 1.1741 0.186 Uiso 0.697(12) 1 calc PR B 1
H23B H 0.5734 0.1014 1.2706 0.186 Uiso 0.697(12) 1 calc PR B 1
H23C H 0.4991 0.0408 1.2094 0.186 Uiso 0.697(12) 1 calc PR B 1
C24 C 0.778(2) -0.0350(13) 1.1764(15) 0.124(5) Uani 0.697(12) 1 d PDU B 1
H24A H 0.8648 -0.0304 1.1320 0.186 Uiso 0.697(12) 1 calc PR B 1
H24B H 0.7270 -0.0993 1.1716 0.186 Uiso 0.697(12) 1 calc PR B 1
H24C H 0.7992 -0.0531 1.2430 0.186 Uiso 0.697(12) 1 calc PR B 1
N3 N 0.6883(15) 0.0858(11) 1.1495(9) 0.110(3) Uani 0.697(12) 1 d PDU B 1
N4 N 0.329(2) 0.897(2) 0.1567(14) 0.174(8) Uani 0.50 1 d PDU . .
O12 O 0.345(3) 1.086(2) 0.0520(18) 0.189(8) Uani 0.50 1 d PDU . .
C27 C 0.393(4) 0.770(2) 0.199(2) 0.175(9) Uani 0.50 1 d PDU . .
H27A H 0.4775 0.7537 0.1576 0.263 Uiso 0.50 1 calc PR . .
H27B H 0.3260 0.7125 0.2043 0.263 Uiso 0.50 1 calc PR . .
H27C H 0.4162 0.7617 0.2641 0.263 Uiso 0.50 1 calc PR . .
C26 C 0.182(3) 0.925(3) 0.197(3) 0.185(10) Uani 0.50 1 d PDU . .
H26A H 0.1493 1.0087 0.1642 0.278 Uiso 0.50 1 calc PR . .
H26B H 0.1763 0.9132 0.2665 0.278 Uiso 0.50 1 calc PR . .
H26C H 0.1223 0.8702 0.1856 0.278 Uiso 0.50 1 calc PR . .
C25 C 0.402(2) 0.981(2) 0.0856(16) 0.181(8) Uani 0.50 1 d PDU . .
H25A H 0.4956 0.9603 0.0620 0.217 Uiso 0.50 1 calc PR . .

loop_
_atom_site_aniso_label
_atom_site_aniso_U_11
_atom_site_aniso_U_22
_atom_site_aniso_U_33
_atom_site_aniso_U_23
_atom_site_aniso_U_13
_atom_site_aniso_U_12
Eu1 0.0295(18) 0.054(2) 0.0151(11) 0.0050(10) 0.0009(9) -0.0015(11)
O1W 0.056(16) 0.040(12) 0.086(18) -0.028(13) -0.001(12) 0.014(10)
O1 0.038(4) 0.039(6) 0.033(4) -0.012(4) 0.003(3) 0.000(4)
O2 0.041(4) 0.040(5) 0.035(4) -0.007(4) -0.001(3) -0.001(4)
C1 0.034(3) 0.045(5) 0.030(3) -0.002(3) -0.003(2) -0.002(4)
C2 0.039(3) 0.059(3) 0.031(3) -0.002(2) 0.002(2) -0.006(3)
C3 0.041(5) 0.059(6) 0.032(5) -0.001(4) -0.001(4) -0.004(4)
C4 0.048(5) 0.062(6) 0.029(5) 0.001(4) -0.003(4) 0.000(4)
C5 0.059(5) 0.082(5) 0.030(4) -0.009(4) 0.002(4) -0.007(5)
C6 0.053(5) 0.078(6) 0.042(5) -0.012(5) 0.005(4) -0.011(5)
C7 0.045(5) 0.074(6) 0.041(5) -0.011(5) 0.001(4) -0.015(5)
O3 0.033(2) 0.044(6) 0.023(2) -0.012(5) -0.0032(19) -0.003(4)
O4 0.038(5) 0.052(6) 0.036(5) -0.009(5) 0.004(4) -0.007(5)
C14 0.030(5) 0.054(5) 0.025(4) -0.011(4) 0.003(4) -0.005(4)
C8 0.055(5) 0.078(5) 0.028(4) -0.005(4) 0.001(4) 0.001(5)
C9 0.038(5) 0.065(5) 0.017(4) -0.021(4) 0.001(4) -0.007(4)
C10 0.032(4) 0.055(5) 0.017(4) -0.020(4) 0.000(3) -0.002(4)
C11 0.030(5) 0.059(5) 0.025(4) -0.010(4) 0.006(4) -0.007(4)
C12 0.037(5) 0.070(6) 0.038(4) -0.013(5) -0.003(4) -0.005(5)
C13 0.061(5) 0.083(6) 0.043(4) -0.011(5) 0.002(4) 0.003(5)
O5 0.121(9) 0.124(8) 0.089(7) 0.000(6) -0.016(7) -0.001(7)
O6 0.107(8) 0.154(9) 0.107(8) -0.024(7) -0.031(6) -0.019(7)
N1 0.086(6) 0.112(7) 0.064(5) -0.012(5) -0.014(5) -0.001(5)
Eu1' 0.0192(18) 0.080(4) 0.0171(16) 0.0030(13) 0.0013(10) -0.0063(15)
O1W' 0.025(11) 0.09(3) 0.09(2) 0.000(19) 0.009(11) -0.022(14)
O1' 0.040(5) 0.041(7) 0.037(5) -0.009(5) 0.001(4) -0.011(5)
O2' 0.046(5) 0.044(6) 0.034(4) -0.012(5) -0.001(4) -0.005(5)
C1' 0.034(3) 0.045(5) 0.030(3) -0.002(3) -0.003(2) -0.002(4)
C2' 0.039(3) 0.059(3) 0.031(3) -0.002(2) 0.002(2) -0.006(3)
C3' 0.041(5) 0.054(6) 0.030(5) -0.002(5) -0.002(4) -0.001(5)
C4' 0.052(5) 0.063(6) 0.035(5) -0.005(5) 0.003(5) -0.008(5)
C5' 0.050(5) 0.072(6) 0.041(5) -0.008(5) 0.004(4) -0.002(5)
C6' 0.036(5) 0.058(6) 0.041(5) -0.001(5) 0.005(4) -0.003(5)
C7' 0.040(5) 0.054(6) 0.038(5) 0.001(5) -0.003(4) -0.004(5)
N1' 0.099(8) 0.113(9) 0.088(8) -0.018(6) -0.006(7) -0.002(7)
O5' 0.115(9) 0.106(9) 0.105(9) -0.018(7) -0.013(7) -0.010(7)
O6' 0.104(8) 0.132(9) 0.102(8) -0.005(7) -0.019(7) 0.002(7)
O3' 0.033(2) 0.044(6) 0.023(2) -0.012(5) -0.0032(19) -0.003(4)
O4' 0.022(5) 0.042(7) 0.024(5) -0.010(5) -0.002(4) -0.011(5)
C14' 0.038(7) 0.066(8) 0.035(6) -0.011(6) -0.005(5) -0.008(6)
C8' 0.058(6) 0.073(6) 0.045(5) -0.006(5) 0.008(4) -0.005(5)
C9' 0.067(7) 0.088(7) 0.055(6) -0.011(5) 0.009(5) 0.009(5)
C10' 0.061(6) 0.081(7) 0.049(6) -0.013(5) -0.001(5) 0.005(5)
C11' 0.044(6) 0.068(6) 0.036(5) -0.009(5) -0.001(5) -0.007(5)
C12' 0.041(6) 0.061(6) 0.038(5) -0.010(5) 0.000(4) -0.009(5)
C13' 0.050(6) 0.064(6) 0.037(5) -0.006(5) 0.001(5) -0.009(5)
N2 0.075(5) 0.088(6) 0.076(5) -0.003(5) -0.018(4) -0.009(5)
O9 0.103(10) 0.115(11) 0.088(8) -0.021(8) -0.020(7) -0.017(8)
O10 0.088(7) 0.111(9) 0.100(8) -0.023(7) -0.018(6) -0.005(7)
O7 0.035(4) 0.047(6) 0.031(5) 0.000(4) 0.000(4) 0.007(4)
O8 0.038(5) 0.046(6) 0.033(5) 0.000(5) -0.002(4) 0.004(4)
C15 0.038(4) 0.052(4) 0.034(4) 0.001(4) -0.001(3) 0.004(4)
C16 0.045(4) 0.064(4) 0.044(4) 0.008(3) -0.004(3) -0.003(4)
C17 0.054(5) 0.071(5) 0.054(5) 0.008(4) -0.007(4) -0.009(4)
C18 0.062(5) 0.075(5) 0.056(5) 0.009(4) -0.009(4) -0.012(4)
C19 0.065(5) 0.082(5) 0.059(4) 0.013(4) -0.010(4) -0.010(4)
C20 0.065(4) 0.074(5) 0.058(4) 0.005(4) -0.010(4) -0.006(4)
C21 0.055(5) 0.067(5) 0.048(4) 0.001(4) -0.007(4) -0.005(4)
O7' 0.036(3) 0.055(5) 0.034(4) 0.007(4) -0.001(3) 0.007(3)
O8' 0.042(4) 0.044(5) 0.029(4) 0.008(4) 0.000(3) 0.003(3)
O10' 0.090(7) 0.118(10) 0.112(10) -0.022(7) -0.006(8) -0.002(8)
O9' 0.105(8) 0.116(8) 0.103(8) -0.002(6) -0.019(7) 0.000(7)
N2' 0.082(5) 0.101(6) 0.089(6) -0.003(5) -0.020(5) -0.005(5)
C15' 0.037(3) 0.052(4) 0.033(3) 0.003(3) 0.000(3) 0.005(3)
C16' 0.044(3) 0.062(4) 0.042(3) 0.007(3) -0.003(3) -0.005(3)
C17' 0.055(4) 0.086(5) 0.056(4) 0.018(4) 0.000(4) 0.003(4)
C18' 0.064(4) 0.092(5) 0.062(5) 0.020(4) -0.002(4) -0.006(4)
C19' 0.067(4) 0.084(5) 0.058(4) 0.018(4) -0.009(4) -0.007(4)
C20' 0.066(4) 0.082(4) 0.062(4) 0.010(4) -0.009(4) -0.007(4)
C21' 0.049(4) 0.069(4) 0.047(4) 0.007(4) -0.004(3) -0.005(4)
O11' 0.060(3) 0.067(4) 0.083(4) -0.005(3) -0.006(3) -0.011(3)
C22' 0.086(5) 0.083(5) 0.098(5) -0.006(4) -0.008(5) -0.007(4)
C24' 0.107(9) 0.098(8) 0.111(8) -0.010(6) -0.007(7) -0.009(8)
C23' 0.108(9) 0.110(10) 0.108(9) -0.027(8) -0.007(7) -0.002(7)
N3' 0.097(6) 0.084(5) 0.106(6) -0.007(5) -0.007(5) 0.000(5)
O11 0.060(3) 0.067(4) 0.083(4) -0.005(3) -0.006(3) -0.011(3)
C22 0.080(5) 0.077(4) 0.098(5) -0.008(4) -0.009(4) -0.002(4)
C23 0.113(8) 0.112(8) 0.125(8) -0.012(7) 0.004(6) -0.012(6)
C24 0.117(8) 0.100(6) 0.130(8) -0.004(6) -0.013(7) 0.000(6)
N3 0.103(5) 0.090(5) 0.111(5) 0.000(4) -0.003(5) -0.002(4)
N4 0.180(10) 0.169(9) 0.176(10) -0.053(7) -0.025(7) -0.018(7)
O12 0.197(12) 0.171(10) 0.195(11) -0.046(8) -0.020(9) -0.023(8)
C27 0.179(12) 0.170(10) 0.174(12) -0.050(8) -0.014(9) -0.021(8)
C26 0.185(11) 0.181(12) 0.188(13) -0.054(9) -0.021(8) -0.017(8)
C25 0.184(10) 0.175(10) 0.182(10) -0.051(7) -0.022(7) -0.017(7)

loop_
_atom_type_symbol
_atom_type_description
_atom_type_scat_dispersion_real
_atom_type_scat_dispersion_imag
_atom_type_scat_source
C C 0.0033 0.0016 'International Tables Vol C Tables 4.2.6.8 and 6.1.1.4'
H H 0.0000 0.0000 'International Tables Vol C Tables 4.2.6.8 and 6.1.1.4'
Eu Eu -0.1578 3.6682 'International Tables Vol C Tables 4.2.6.8 and 6.1.1.4'
N N 0.0061 0.0033 'International Tables Vol C Tables 4.2.6.8 and 6.1.1.4'
O O 0.0106 0.0060 'International Tables Vol C Tables 4.2.6.8 and 6.1.1.4'

loop_
_geom_angle_atom_site_label_1
_geom_angle_atom_site_label_2
_geom_angle_atom_site_label_3
_geom_angle
_geom_angle_site_symmetry_1
_geom_angle_site_symmetry_3
O2 Eu1 O7 61.8(7) 1_556 .
O2 Eu1 O4 93.8(6) 1_556 2_667
O7 Eu1 O4 77.3(7) . 2_667
O2 Eu1 O3 153.0(5) 1_556 .
O7 Eu1 O3 144.7(7) . .
O4 Eu1 O3 90.5(6) 2_667 .
O2 Eu1 O8 77.5(8) 1_556 2_767
O7 Eu1 O8 124.5(6) . 2_767
O4 Eu1 O8 145.0(7) 2_667 2_767
O3 Eu1 O8 83.7(7) . 2_767
O2 Eu1 O11 137.1(6) 1_556 .
O7 Eu1 O11 78.4(6) . .
O4 Eu1 O11 60.3(5) 2_667 .
O3 Eu1 O11 66.9(5) . .
O8 Eu1 O11 143.3(9) 2_767 .
O2 Eu1 O1W 78.4(11) 1_556 .
O7 Eu1 O1W 130.2(14) . .
O4 Eu1 O1W 76.6(11) 2_667 .
O3 Eu1 O1W 76.7(11) . .
O8 Eu1 O1W 68.4(11) 2_767 .
O11 Eu1 O1W 121.5(10) . .
O2 Eu1 O1 119.0(6) 1_556 2_766
O7 Eu1 O1 85.7(7) . 2_766
O4 Eu1 O1 129.7(6) 2_667 2_766
O3 Eu1 O1 76.9(7) . 2_766
O8 Eu1 O1 82.5(8) 2_767 2_766
O11 Eu1 O1 70.1(6) . 2_766
O1W Eu1 O1 142.4(13) . 2_766
O2 Eu1 C1 96.1(7) 1_556 2_766
O7 Eu1 C1 80.2(8) . 2_766
O4 Eu1 C1 147.3(6) 2_667 2_766
O3 Eu1 C1 94.4(8) . 2_766
O8 Eu1 C1 67.7(8) 2_767 2_766
O11 Eu1 C1 92.3(6) . 2_766
O1W Eu1 C1 135.9(12) . 2_766
O1 Eu1 C1 24.2(7) 2_766 2_766
O2 Eu1 Eu1 45.8(4) 1_556 2_767
O7 Eu1 Eu1 59.5(5) . 2_767
O4 Eu1 Eu1 130.3(5) 2_667 2_767
O3 Eu1 Eu1 139.0(6) . 2_767
O8 Eu1 Eu1 65.1(5) 2_767 2_767
O11 Eu1 Eu1 125.5(4) . 2_767
O1W Eu1 Eu1 112.2(9) . 2_767
O1 Eu1 Eu1 73.5(5) 2_766 2_767
C1 Eu1 Eu1 50.4(6) 2_766 2_767
C1 O1 Eu1 105.5(15) . 2_766
C1 O2 Eu1 175.3(17) . 1_554
O2 C1 O1 128(3) . .
O2 C1 C2 122(3) . .
O1 C1 C2 110(2) . .
O2 C1 Eu1 82.3(17) . 2_766
O1 C1 Eu1 50.3(13) . 2_766
C2 C1 Eu1 151(2) . 2_766
C3 C2 C7 120.0 . .
C3 C2 C1 121.1(15) . .
C7 C2 C1 118.1(14) . .
C2 C3 C4 120.0 . .
C2 C3 H3A 120.0 . .
C4 C3 H3A 120.0 . .
C5 C4 C3 120.0 . .
C5 C4 H4A 120.0 . .
C3 C4 H4A 120.0 . .
C6 C5 C4 120.0 . .
C6 C5 C8 110.8(6) . .
C4 C5 C8 129.2(6) . .
C5 C6 C7 120.0 . .
C5 C6 H6A 120.0 . .
C7 C6 H6A 120.0 . .
C6 C7 C2 120.0 . .
C6 C7 H7A 120.0 . .
C2 C7 H7A 120.0 . .
C14 O3 Eu1 145.4(8) . .
C14 O4 Eu1 130.1(11) . 2_667
O3 C14 O4 128.5(15) . .
O3 C14 C11 115.3(14) . .
O4 C14 C11 116.2(14) . .
C9 C8 C13 120.0 . .
C9 C8 C5 114.1(5) . .
C13 C8 C5 125.8(5) . .
C8 C9 C10 120.0 . .
C8 C9 H9A 120.0 . .
C10 C9 H9A 120.0 . .
C11 C10 C9 120.0 . .
C11 C10 H10A 120.0 . .
C9 C10 H10A 120.0 . .
C10 C11 C12 120.0 . .
C10 C11 C14 119.4(8) . .
C12 C11 C14 120.4(8) . .
C11 C12 C13 120.0 . .
C11 C12 H12A 120.0 . .
C13 C12 H12A 120.0 . .
C12 C13 C8 120.0 . .
C12 C13 N1 120.1(8) . .
C8 C13 N1 119.5(8) . .
O6 N1 O5 128(2) . .
O6 N1 C13 111.8(17) . .
O5 N1 C13 120.7(19) . .
O3' Eu1' O1' 87.8(9) . 2_766
O3' Eu1' O8' 79.5(7) . 2_767
O1' Eu1' O8' 67.7(6) 2_766 2_767
O3' Eu1' O7' 148.3(7) . .
O1' Eu1' O7' 79.4(7) 2_766 .
O8' Eu1' O7' 120.7(4) 2_767 .
O3' Eu1' O1W' 64.8(14) . .
O1' Eu1' O1W' 135.7(16) 2_766 .
O8' Eu1' O1W' 73.2(13) 2_767 .
O7' Eu1' O1W' 140.8(16) . .
O3' Eu1' O4' 96.3(6) . 2_667
O1' Eu1' O4' 151.0(7) 2_766 2_667
O8' Eu1' O4' 141.3(6) 2_767 2_667
O7' Eu1' O4' 82.3(5) . 2_667
O1W' Eu1' O4' 70.4(14) . 2_667
O3' Eu1' O2' 131.4(7) . 1_556
O1' Eu1' O2' 119.4(7) 2_766 1_556
O8' Eu1' O2' 76.0(6) 2_767 1_556
O7' Eu1' O2' 79.7(6) . 1_556
O1W' Eu1' O2' 68.1(13) . 1_556
O4' Eu1' O2' 78.7(6) 2_667 1_556
O3' Eu1' O11' 78.1(9) . .
O1' Eu1' O11' 74.7(10) 2_766 .
O8' Eu1' O11' 136.6(10) 2_767 .
O7' Eu1' O11' 70.6(9) . .
O1W' Eu1' O11' 127.0(13) . .
O4' Eu1' O11' 78.0(9) 2_667 .
O2' Eu1' O11' 144.2(10) 1_556 .
O3' Eu1' C1' 100.1(10) . 2_766
O1' Eu1' C1' 14.7(10) 2_766 2_766
O8' Eu1' C1' 62.8(7) 2_767 2_766
O7' Eu1' C1' 72.9(8) . 2_766
O1W' Eu1' C1' 135.6(14) . 2_766
O4' Eu1' C1' 153.7(8) 2_667 2_766
O2' Eu1' C1' 104.8(8) 1_556 2_766
O11' Eu1' C1' 85.3(10) . 2_766
O3' Eu1' Eu1' 139.4(7) . 2_767
O1' Eu1' Eu1' 69.2(6) 2_766 2_767
O8' Eu1' Eu1' 61.1(3) 2_767 2_767
O7' Eu1' Eu1' 61.6(3) . 2_767
O1W' Eu1' Eu1' 108.9(10) . 2_767
O4' Eu1' Eu1' 120.2(6) 2_667 2_767
O2' Eu1' Eu1' 50.8(5) 1_556 2_767
O11' Eu1' Eu1' 123.7(8) . 2_767
C1' Eu1' Eu1' 54.5(7) 2_766 2_767
C1' O1' Eu1' 137(2) . 2_766
C1' O2' Eu1' 154.3(19) . 1_554
O1' C1' O2' 116(3) . .
O1' C1' C2' 128(3) . .
O2' C1' C2' 115(3) . .
O1' C1' Eu1' 28.0(16) . 2_766
O2' C1' Eu1' 89(2) . 2_766
C2' C1' Eu1' 152(2) . 2_766
C3' C2' C7' 120.0 . .
C3' C2' C1' 117.8(19) . .
C7' C2' C1' 121.5(19) . .
C2' C3' C4' 120.0 . .
C2' C3' H3'A 120.0 . .
C4' C3' H3'A 120.0 . .
C5' C4' C3' 120.0 . .
C5' C4' H4'A 120.0 . .
C3' C4' H4'A 120.0 . .
C4' C5' C6' 120.0 . .
C4' C5' C8' 127.3(7) . .
C6' C5' C8' 112.7(7) . .
C7' C6' C5' 120.0 . .
C7' C6' H6'A 120.0 . .
C5' C6' H6'A 120.0 . .
C6' C7' C2' 120.0 . .
C6' C7' H7'A 120.0 . .
C2' C7' H7'A 120.0 . .
O5' N1' O6' 126(3) . .
O5' N1' C13' 123(3) . .
O6' N1' C13' 111(2) . .
N1' O6' O9' 115.3(18) . 1_464
C14' O3' Eu1' 173.5(16) . .
C14' O4' Eu1' 132.1(14) . 2_667
O3' C14' O4' 125(2) . .
O3' C14' C11' 116.7(17) . .
O4' C14' C11' 118.1(17) . .
C9' C8' C13' 120.0 . .
C9' C8' C5' 104.9(6) . .
C13' C8' C5' 135.1(6) . .
C10' C9' C8' 120.0 . .
C10' C9' H9'A 120.0 . .
C8' C9' H9'A 120.0 . .
C9' C10' C11' 120.0 . .
C9' C10' H10B 120.0 . .
C11' C10' H10B 120.0 . .
C12' C11' C10' 120.0 . .
C12' C11' C14' 115.2(10) . .
C10' C11' C14' 124.4(9) . .
C13' C12' C11' 120.0 . .
C13' C12' H12B 120.0 . .
C11' C12' H12B 120.0 . .
C12' C13' C8' 120.0 . .
C12' C13' N1' 123.2(9) . .
C8' C13' N1' 116.6(10) . .
O9 N2 O10 127.8(9) . .
O9 N2 C20 116.9(9) . .
O10 N2 C20 115.3(8) . .
C15 O7 Eu1 152.5(18) . .
C15 O8 Eu1 136.4(15) . 2_767
O8 C15 O7 123.5(16) . .
O8 C15 C16 118.3(18) . .
O7 C15 C16 114.2(18) . .
C17 C16 C21 120.0 . .
C17 C16 C15 123.3(10) . .
C21 C16 C15 116.7(11) . .
C18 C17 C16 120.0 . .
C18 C17 H17A 120.0 . .
C16 C17 H17A 120.0 . .
C17 C18 C19 120.0 . .
C17 C18 H18A 120.0 . .
C19 C18 H18A 120.0 . .
C20 C19 C18 120.0 . .
C20 C19 C19 106.4(14) . 2_758
C18 C19 C19 132.6(14) . 2_758
C19 C20 C21 120.0 . .
C19 C20 N2 122.9(4) . .
C21 C20 N2 116.2(5) . .
C20 C21 C16 120.0 . .
C20 C21 H21A 120.0 . .
C16 C21 H21A 120.0 . .
C15' O7' Eu1' 132.5(10) . .
C15' O8' Eu1' 144.4(10) . 2_767
N2' O9' C18' 128.4(15) . 2_758
N2' O9' O6' 112(2) . 1_646
C18' O9' O6' 113.6(18) 2_758 1_646
O10' N2' O9' 127.9(9) . .
O10' N2' C20' 116.4(8) . .
O9' N2' C20' 115.6(8) . .
O8' C15' O7' 126.4(12) . .
O8' C15' C16' 115.3(10) . .
O7' C15' C16' 116.8(11) . .
C17' C16' C21' 120.0 . .
C17' C16' C15' 117.0(7) . .
C21' C16' C15' 123.0(7) . .
C16' C17' C18' 120.0 . .
C16' C17' H17B 120.0 . .
C18' C17' H17B 120.0 . .
C19' C18' C17' 120.0 . .
C19' C18' O9' 112.5(8) . 2_758
C17' C18' O9' 127.0(7) . 2_758
C19' C18' H18B 120.0 . .
C17' C18' H18B 120.0 . .
O9' C18' H18B 10.2 2_758 .
C18' C19' C20' 120.0 . .
C18' C19' C19' 118.1(11) . 2_758
C20' C19' C19' 121.9(11) . 2_758
C21' C20' C19' 120.0 . .
C21' C20' N2' 120.1(5) . .
C19' C20' N2' 119.9(5) . .
C20' C21' C16' 120.0 . .
C20' C21' H21B 120.0 . .
C16' C21' H21B 120.0 . .
C22' O11' Eu1' 134.9(19) . .
O11' C22' N3' 122.9(19) . .
O11' C22' H22B 118.6 . .
N3' C22' H22B 118.6 . .
N3' C24' H24D 109.5 . .
N3' C24' H24E 109.5 . .
H24D C24' H24E 109.5 . .
N3' C24' H24F 109.5 . .
H24D C24' H24F 109.5 . .
H24E C24' H24F 109.5 . .
N3' C23' H23D 109.5 . .
N3' C23' H23E 109.5 . .
H23D C23' H23E 109.5 . .
N3' C23' H23F 109.5 . .
H23D C23' H23F 109.5 . .
H23E C23' H23F 109.5 . .
C22' N3' C23' 122.0(17) . .
C22' N3' C24' 121.0(17) . .
C23' N3' C24' 117.0(14) . .
C22 O11 Eu1 126.3(10) . .
O11 C22 N3 121.1(14) . .
O11 C22 H22A 119.4 . .
N3 C22 H22A 119.4 . .
N3 C23 H23A 109.5 . .
N3 C23 H23B 109.5 . .
H23A C23 H23B 109.5 . .
N3 C23 H23C 109.5 . .
H23A C23 H23C 109.5 . .
H23B C23 H23C 109.5 . .
N3 C24 H24A 109.5 . .
N3 C24 H24B 109.5 . .
H24A C24 H24B 109.5 . .
N3 C24 H24C 109.5 . .
H24A C24 H24C 109.5 . .
H24B C24 H24C 109.5 . .
C22 N3 C23 123.9(12) . .
C22 N3 C24 115.4(12) . .
C23 N3 C24 120.7(12) . .
C25 N4 C26 122.5(9) . .
C25 N4 C27 122.0(9) . .
C26 N4 C27 115.6(8) . .
N4 C27 H27A 109.5 . .
N4 C27 H27B 109.5 . .
H27A C27 H27B 109.5 . .
N4 C27 H27C 109.5 . .
H27A C27 H27C 109.5 . .
H27B C27 H27C 109.5 . .
N4 C26 H26A 109.5 . .
N4 C26 H26B 109.5 . .
H26A C26 H26B 109.5 . .
N4 C26 H26C 109.5 . .
H26A C26 H26C 109.5 . .
H26B C26 H26C 109.5 . .
O12 C25 N4 119.8(11) . .
O12 C25 H25A 120.1 . .
N4 C25 H25A 120.1 . .

loop_
_geom_bond_atom_site_label_1
_geom_bond_atom_site_label_2
_geom_bond_distance
_geom_bond_site_symmetry_2
Eu1 O2 2.172(18) 1_556
Eu1 O7 2.29(2) .
Eu1 O4 2.401(17) 2_667
Eu1 O3 2.431(17) .
Eu1 O8 2.46(3) 2_767
Eu1 O11 2.474(15) .
Eu1 O1W 2.54(3) .
Eu1 O1 2.56(2) 2_766
Eu1 C1 3.20(4) 2_766
Eu1 Eu1 4.397(12) 2_767
O1 C1 1.36(4) .
O1 Eu1 2.56(2) 2_766
O2 C1 1.24(4) .
O2 Eu1 2.172(18) 1_554
C1 C2 1.53(3) .
C1 Eu1 3.20(4) 2_766
C2 C3 1.3900 .
C2 C7 1.3900 .
C3 C4 1.3900 .
C3 H3A 0.9300 .
C4 C5 1.3900 .
C4 H4A 0.9300 .
C5 C6 1.3900 .
C5 C8 1.559(12) .
C6 C7 1.3900 .
C6 H6A 0.9300 .
C7 H7A 0.9300 .
O3 C14 1.250(13) .
O4 C14 1.251(13) .
O4 Eu1 2.401(17) 2_667
C14 C11 1.53(2) .
C8 C9 1.3900 .
C8 C13 1.3900 .
C9 C10 1.3900 .
C9 H9A 0.9300 .
C10 C11 1.3900 .
C10 H10A 0.9300 .
C11 C12 1.3900 .
C12 C13 1.3900 .
C12 H12A 0.9300 .
C13 N1 1.482(19) .
O5 N1 1.26(2) .
O6 N1 1.23(2) .
Eu1' O3' 2.240(19) .
Eu1' O1' 2.26(3) 2_766
Eu1' O8' 2.364(15) 2_767
Eu1' O7' 2.423(13) .
Eu1' O1W' 2.42(5) .
Eu1' O4' 2.448(19) 2_667
Eu1' O2' 2.55(2) 1_556
Eu1' O11' 2.61(3) .
Eu1' C1' 3.26(4) 2_766
Eu1' Eu1' 4.466(14) 2_767
O1' C1' 1.22(5) .
O1' Eu1' 2.26(3) 2_766
O2' C1' 1.23(4) .
O2' Eu1' 2.55(2) 1_554
C1' C2' 1.51(4) .
C1' Eu1' 3.26(4) 2_766
C2' C3' 1.3900 .
C2' C7' 1.3900 .
C3' C4' 1.3900 .
C3' H3'A 0.9300 .
C4' C5' 1.3900 .
C4' H4'A 0.9300 .
C5' C6' 1.3900 .
C5' C8' 1.476(15) .
C6' C7' 1.3900 .
C6' H6'A 0.9300 .
C7' H7'A 0.9300 .
N1' O5' 1.18(3) .
N1' O6' 1.32(3) .
N1' C13' 1.41(3) .
O6' O9' 1.76(4) 1_464
O3' C14' 1.254(15) .
O4' C14' 1.261(15) .
O4' Eu1' 2.448(19) 2_667
C14' C11' 1.54(3) .
C8' C9' 1.3900 .
C8' C13' 1.3900 .
C9' C10' 1.3900 .
C9' H9'A 0.9300 .
C10' C11' 1.3900 .
C10' H10B 0.9300 .
C11' C12' 1.3900 .
C12' C13' 1.3900 .
C12' H12B 0.9300 .
N2 O9 1.251(8) .
N2 O10 1.271(9) .
N2 C20 1.462(6) .
O7 C15 1.282(10) .
O8 C15 1.240(10) .
O8 Eu1 2.46(3) 2_767
C15 C16 1.51(3) .
C16 C17 1.3900 .
C16 C21 1.3900 .
C17 C18 1.3900 .
C17 H17A 0.9300 .
C18 C19 1.3900 .
C18 H18A 0.9600 .
C19 C20 1.3900 .
C19 C19 1.56(2) 2_758
C20 C21 1.3900 .
C21 H21A 0.9300 .
O7' C15' 1.286(9) .
O8' C15' 1.228(9) .
O8' Eu1' 2.364(15) 2_767
O10' N2' 1.263(8) .
O9' N2' 1.269(9) .
O9' C18' 1.55(3) 2_758
O9' O6' 1.76(4) 1_646
N2' C20' 1.461(6) .
C15' C16' 1.526(15) .
C16' C17' 1.3900 .
C16' C21' 1.3900 .
C17' C18' 1.3900 .
C17' H17B 0.9300 .
C18' C19' 1.3900 .
C18' O9' 1.55(3) 2_758
C18' H18B 0.9599 .
C19' C20' 1.3900 .
C19' C19' 1.523(13) 2_758
C20' C21' 1.3900 .
C21' H21B 0.9300 .
O11' C22' 1.230(10) .
C22' N3' 1.323(10) .
C22' H22B 0.9300 .
C24' N3' 1.470(17) .
C24' H24D 0.9600 .
C24' H24E 0.9600 .
C24' H24F 0.9600 .
C23' N3' 1.434(17) .
C23' H23D 0.9600 .
C23' H23E 0.9600 .
C23' H23F 0.9600 .
O11 C22 1.215(9) .
C22 N3 1.337(9) .
C22 H22A 0.9300 .
C23 N3 1.398(14) .
C23 H23A 0.9600 .
C23 H23B 0.9600 .
C23 H23C 0.9600 .
C24 N3 1.494(14) .
C24 H24A 0.9600 .
C24 H24B 0.9600 .
C24 H24C 0.9600 .
N4 C25 1.346(9) .
N4 C26 1.466(9) .
N4 C27 1.471(9) .
O12 C25 1.232(10) .
C27 H27A 0.9600 .
C27 H27B 0.9600 .
C27 H27C 0.9600 .
C26 H26A 0.9600 .
C26 H26B 0.9600 .
C26 H26C 0.9600 .
C25 H25A 0.9300 .

loop_
_geom_torsion_atom_site_label_1
_geom_torsion_atom_site_label_2
_geom_torsion_atom_site_label_3
_geom_torsion_atom_site_label_4
_geom_torsion
_geom_torsion_site_symmetry_1
_geom_torsion_site_symmetry_4
Eu1 O2 C1 O1 131(22) 1_554 .
Eu1 O2 C1 C2 -54(24) 1_554 .
Eu1 O2 C1 Eu1 109(23) 1_554 2_766
Eu1 O1 C1 O2 -29(3) 2_766 .
Eu1 O1 C1 C2 155.9(14) 2_766 .
O2 C1 C2 C3 -171.9(18) . .
O1 C1 C2 C3 3(3) . .
Eu1 C1 C2 C3 44(3) 2_766 .
O2 C1 C2 C7 18(3) . .
O1 C1 C2 C7 -166.7(15) . .
Eu1 C1 C2 C7 -126(3) 2_766 .
C7 C2 C3 C4 0.0 . .
C1 C2 C3 C4 -169.6(15) . .
C2 C3 C4 C5 0.0 . .
C3 C4 C5 C6 0.0 . .
C3 C4 C5 C8 178.6(3) . .
C4 C5 C6 C7 0.0 . .
C8 C5 C6 C7 -178.8(2) . .
C5 C6 C7 C2 0.0 . .
C3 C2 C7 C6 0.0 . .
C1 C2 C7 C6 169.9(15) . .
O2 Eu1 O3 C14 4(3) 1_556 .
O7 Eu1 O3 C14 172(2) . .
O4 Eu1 O3 C14 103(2) 2_667 .
O8 Eu1 O3 C14 -42(2) 2_767 .
O11 Eu1 O3 C14 160(2) . .
O1W Eu1 O3 C14 27(2) . .
O1 Eu1 O3 C14 -126(2) 2_766 .
C1 Eu1 O3 C14 -109(2) 2_766 .
Eu1 Eu1 O3 C14 -82(2) 2_767 .
Eu1 O3 C14 O4 -81(2) . .
Eu1 O3 C14 C11 97(2) . .
Eu1 O4 C14 O3 -25.9(9) 2_667 .
Eu1 O4 C14 C11 156.5(9) 2_667 .
C6 C5 C8 C9 124.3(6) . .
C4 C5 C8 C9 -54.4(6) . .
C6 C5 C8 C13 -53.8(6) . .
C4 C5 C8 C13 127.5(6) . .
C13 C8 C9 C10 0.0 . .
C5 C8 C9 C10 -178.2(2) . .
C8 C9 C10 C11 0.0 . .
C9 C10 C11 C12 0.0 . .
C9 C10 C11 C14 175.4(5) . .
O3 C14 C11 C10 -10.1(8) . .
O4 C14 C11 C10 167.9(7) . .
O3 C14 C11 C12 165.3(7) . .
O4 C14 C11 C12 -16.8(8) . .
C10 C11 C12 C13 0.0 . .
C14 C11 C12 C13 -175.3(5) . .
C11 C12 C13 C8 0.0 . .
C11 C12 C13 N1 -172.9(11) . .
C9 C8 C13 C12 0.0 . .
C5 C8 C13 C12 178.0(3) . .
C9 C8 C13 N1 173.0(10) . .
C5 C8 C13 N1 -9.0(10) . .
C12 C13 N1 O6 -52.8(9) . .
C8 C13 N1 O6 134.2(10) . .
C12 C13 N1 O5 129.3(9) . .
C8 C13 N1 O5 -43.6(11) . .
Eu1' O1' C1' O2' -15(5) 2_766 .
Eu1' O1' C1' C2' 156.5(19) 2_766 .
Eu1' O2' C1' O1' 62(6) 1_554 .
Eu1' O2' C1' C2' -110(5) 1_554 .
Eu1' O2' C1' Eu1' 56(5) 1_554 2_766
O1' C1' C2' C3' 5(4) . .
O2' C1' C2' C3' 176.5(18) . .
Eu1' C1' C2' C3' 28(4) 2_766 .
O1' C1' C2' C7' -166(3) . .
O2' C1' C2' C7' 6(3) . .
Eu1' C1' C2' C7' -142(3) 2_766 .
C7' C2' C3' C4' 0.0 . .
C1' C2' C3' C4' -170.9(16) . .
C2' C3' C4' C5' 0.0 . .
C3' C4' C5' C6' 0.0 . .
C3' C4' C5' C8' 178.9(3) . .
C4' C5' C6' C7' 0.0 . .
C8' C5' C6' C7' -179.1(3) . .
C5' C6' C7' C2' 0.0 . .
C3' C2' C7' C6' 0.0 . .
C1' C2' C7' C6' 170.6(17) . .
O5' N1' O6' O9' -55.1(14) . 1_464
C13' N1' O6' O9' 124.8(15) . 1_464
O1' Eu1' O3' C14' -48(9) 2_766 .
O8' Eu1' O3' C14' 20(9) 2_767 .
O7' Eu1' O3' C14' -114(8) . .
O1W' Eu1' O3' C14' 96(9) . .
O4' Eu1' O3' C14' 161(9) 2_667 .
O2' Eu1' O3' C14' 80(9) 1_556 .
O11' Eu1' O3' C14' -123(9) . .
C1' Eu1' O3' C14' -40(9) 2_766 .
Eu1' Eu1' O3' C14' 6(10) 2_767 .
Eu1' O3' C14' O4' -165(9) . .
Eu1' O3' C14' C11' 13(9) . .
Eu1' O4' C14' O3' 6.8(8) 2_667 .
Eu1' O4' C14' C11' -171.8(9) 2_667 .
C4' C5' C8' C9' -55.1(7) . .
C6' C5' C8' C9' 123.9(7) . .
C4' C5' C8' C13' 126.3(7) . .
C6' C5' C8' C13' -54.7(7) . .
C13' C8' C9' C10' 0.0 . .
C5' C8' C9' C10' -178.9(2) . .
C8' C9' C10' C11' 0.0 . .
C9' C10' C11' C12' 0.0 . .
C9' C10' C11' C14' 172.4(10) . .
O3' C14' C11' C12' -145.4(9) . .
O4' C14' C11' C12' 33.3(10) . .
O3' C14' C11' C10' 41.9(9) . .
O4' C14' C11' C10' -139.4(9) . .
C10' C11' C12' C13' 0.0 . .
C14' C11' C12' C13' -173.0(8) . .
C11' C12' C13' C8' 0.0 . .
C11' C12' C13' N1' -175.3(15) . .
C9' C8' C13' C12' 0.0 . .
C5' C8' C13' C12' 178.5(3) . .
C9' C8' C13' N1' 175.6(13) . .
C5' C8' C13' N1' -5.9(13) . .
O5' N1' C13' C12' 126.5(11) . .
O6' N1' C13' C12' -53.4(12) . .
O5' N1' C13' C8' -49.0(12) . .
O6' N1' C13' C8' 131.1(11) . .
O2 Eu1 O7 C15 -75(4) 1_556 .
O4 Eu1 O7 C15 -177(4) 2_667 .
O3 Eu1 O7 C15 111(4) . .
O8 Eu1 O7 C15 -27(5) 2_767 .
O11 Eu1 O7 C15 121(4) . .
O1W Eu1 O7 C15 -117(4) . .
O1 Eu1 O7 C15 51(4) 2_766 .
C1 Eu1 O7 C15 27(4) 2_766 .
Eu1 Eu1 O7 C15 -22(4) 2_767 .
Eu1 O8 C15 O7 -12(4) 2_767 .
Eu1 O8 C15 C16 -168.3(18) 2_767 .
Eu1 O7 C15 O8 31(6) . .
Eu1 O7 C15 C16 -172(3) . .
O8 C15 C16 C17 -160(2) . .
O7 C15 C16 C17 42(2) . .
O8 C15 C16 C21 20(2) . .
O7 C15 C16 C21 -138.1(18) . .
C21 C16 C17 C18 0.0 . .
C15 C16 C17 C18 179.9(11) . .
C16 C17 C18 C19 0.0 . .
C17 C18 C19 C20 0.0 . .
C17 C18 C19 C19 167(3) . 2_758
C18 C19 C20 C21 0.0 . .
C19 C19 C20 C21 -170(2) 2_758 .
C18 C19 C20 N2 -168.6(9) . .
C19 C19 C20 N2 22(2) 2_758 .
O9 N2 C20 C19 -68.6(15) . .
O10 N2 C20 C19 112.2(15) . .
O9 N2 C20 C21 122.3(13) . .
O10 N2 C20 C21 -56.8(14) . .
C19 C20 C21 C16 0.0 . .
N2 C20 C21 C16 169.4(8) . .
C17 C16 C21 C20 0.0 . .
C15 C16 C21 C20 -179.9(10) . .
O3' Eu1' O7' C15' 178.1(16) . .
O1' Eu1' O7' C15' 110.1(15) 2_766 .
O8' Eu1' O7' C15' 54.2(17) 2_767 .
O1W' Eu1' O7' C15' -47(2) . .
O4' Eu1' O7' C15' -92.5(14) 2_667 .
O2' Eu1' O7' C15' -12.6(14) 1_556 .
O11' Eu1' O7' C15' -172.5(16) . .
C1' Eu1' O7' C15' 96.5(15) 2_766 .
Eu1' Eu1' O7' C15' 38.2(13) 2_767 .
C18' O9' N2' O10' 157(4) 2_758 .
O6' O9' N2' O10' -52(3) 1_646 .
C18' O9' N2' C20' -23(4) 2_758 .
O6' O9' N2' C20' 127.8(15) 1_646 .
Eu1' O8' C15' O7' 13(3) 2_767 .
Eu1' O8' C15' C16' 178.6(12) 2_767 .
Eu1' O7' C15' O8' -52(2) . .
Eu1' O7' C15' C16' 142.9(9) . .
O8' C15' C16' C17' 154.3(11) . .
O7' C15' C16' C17' -38.8(14) . .
O8' C15' C16' C21' -28.1(14) . .
O7' C15' C16' C21' 138.8(12) . .
C21' C16' C17' C18' 0.0 . .
C15' C16' C17' C18' 177.7(8) . .
C16' C17' C18' C19' 0.0 . .
C16' C17' C18' O9' 171(2) . 2_758
C17' C18' C19' C20' 0.0 . .
O9' C18' C19' C20' -172.3(17) 2_758 .
C17' C18' C19' C19' -178.1(18) . 2_758
O9' C18' C19' C19' 9.6(17) 2_758 2_758
C18' C19' C20' C21' 0.0 . .
C19' C19' C20' C21' 178.0(18) 2_758 .
C18' C19' C20' N2' -179.9(3) . .
C19' C19' C20' N2' -1.9(18) 2_758 .
O10' N2' C20' C21' 11(2) . .
O9' N2' C20' C21' -168.1(19) . .
O10' N2' C20' C19' -169(2) . .
O9' N2' C20' C19' 12(2) . .
C19' C20' C21' C16' 0.0 . .
N2' C20' C21' C16' 179.9(3) . .
C17' C16' C21' C20' 0.0 . .
C15' C16' C21' C20' -177.6(8) . .
O3' Eu1' O11' C22' -132(3) . .
O1' Eu1' O11' C22' 137(3) 2_766 .
O8' Eu1' O11' C22' 168(2) 2_767 .
O7' Eu1' O11' C22' 53(3) . .
O1W' Eu1' O11' C22' -86(3) . .
O4' Eu1' O11' C22' -32(3) 2_667 .
O2' Eu1' O11' C22' 18(4) 1_556 .
C1' Eu1' O11' C22' 127(3) 2_766 .
Eu1' Eu1' O11' C22' 86(3) 2_767 .
Eu1' O11' C22' N3' -116(3) . .
O11' C22' N3' C23' 0.0(4) . .
O11' C22' N3' C24' 179.9(4) . .
O2 Eu1 O11 C22 -50.3(16) 1_556 .
O7 Eu1 O11 C22 -28.3(13) . .
O4 Eu1 O11 C22 -110.1(13) 2_667 .
O3 Eu1 O11 C22 145.1(13) . .
O8 Eu1 O11 C22 105.6(14) 2_767 .
O1W Eu1 O11 C22 -158.6(17) . .
O1 Eu1 O11 C22 61.3(12) 2_766 .
C1 Eu1 O11 C22 51.2(13) 2_766 .
Eu1 Eu1 O11 C22 10.3(15) 2_767 .
Eu1 O11 C22 N3 127.9(11) . .
O11 C22 N3 C23 0.2(4) . .
O11 C22 N3 C24 179.9(3) . .
C26 N4 C25 O12 0.0(3) . .
C27 N4 C25 O12 180.0(3) . .
